data_4510616
loop_
_publ_author_name
'Jones, Andrew O. F.'
'Blagden, Nicholas'
'McIntyre, Garry J.'
'Parkin, Andrew'
'Seaton, Colin C.'
'Thomas, Lynne H.'
'Wilson, Chick C.'

_publ_section_title
;
 Tuning Proton Disorder in 3,5-Dinitrobenzoic Acid Dimers: the Effect of
 Local Environment
;
_journal_issue 2
_journal_name_full 'Crystal Growth &amp; Design'
_journal_page_first 497
_journal_paper_doi 10.1021/cg300906j
_journal_volume 13
_journal_year 2013
_chemical_formula_sum 'C7 H4 N2 O6'
_chemical_formula_weight 212.12
_chemical_name_systematic
;
 3,5-dinitrobenzoic acid
;
_space_group_IT_number 15
_symmetry_cell_setting monoclinic
_symmetry_space_group_name_Hall '-C 2yc'
_symmetry_space_group_name_H-M 'C 1 2/c 1'
_atom_sites_solution_hydrogens difmap
_atom_sites_solution_primary direct
_atom_sites_solution_secondary difmap
_audit_creation_method SHELXL-97
_audit_update_record
;
2012-05-08 # Formatted by publCIF
;
_cell_angle_alpha 90.00
_cell_angle_beta 111.118(4)
_cell_angle_gamma 90.00
_cell_formula_units_Z 8
_cell_length_a 21.042(3)
_cell_length_b 8.7285(9)
_cell_length_c 9.7693(10)
_cell_measurement_reflns_used 7681
_cell_measurement_temperature 300
_cell_measurement_theta_max 55.26
_cell_measurement_theta_min 6.28
_cell_volume 1673.8(3)
_computing_cell_refinement 'CrystalClear 1.4.0 (Rigaku, 2008)'
_computing_data_collection 'CrystalClear 1.4.0 (Rigaku, 2008)'
_computing_data_reduction 'CrystalClear 1.4.0 (Rigaku, 2008)'
_computing_molecular_graphics 'Mercury (McRae, 2006)'
_computing_publication_material 'WINGX (Farrugia, 1999)'
_computing_structure_refinement 'SHELXL-97 (Sheldrick, 2008)'
_computing_structure_solution 'SHELXS-97 (Sheldrick, 2008)'
_diffrn_ambient_temperature 300
_diffrn_measured_fraction_theta_full 0.998
_diffrn_measured_fraction_theta_max 0.998
_diffrn_measurement_device_type 'Rigaku R-AXIS RAPID IP Image Plate'
_diffrn_measurement_method 'Image Plate'
_diffrn_radiation_monochromator graphite
_diffrn_radiation_source 'fine-focus sealed tube'
_diffrn_radiation_type MoK\a
_diffrn_radiation_wavelength 0.71073
_diffrn_reflns_av_R_equivalents 0.0166
_diffrn_reflns_av_sigmaI/netI 0.0115
_diffrn_reflns_limit_h_max 27
_diffrn_reflns_limit_h_min -27
_diffrn_reflns_limit_k_max 11
_diffrn_reflns_limit_k_min -11
_diffrn_reflns_limit_l_max 12
_diffrn_reflns_limit_l_min -12
_diffrn_reflns_number 10811
_diffrn_reflns_theta_full 27.48
_diffrn_reflns_theta_max 27.48
_diffrn_reflns_theta_min 3.14
_exptl_absorpt_coefficient_mu 0.152
_exptl_absorpt_correction_T_max 1.0000
_exptl_absorpt_correction_T_min 0.8882
_exptl_absorpt_correction_type multi-scan
_exptl_absorpt_process_details 'ABSCOR, Rigaku 1995'
_exptl_crystal_colour 'pale yellow'
_exptl_crystal_density_diffrn 1.684
_exptl_crystal_density_method 'not measured'
_exptl_crystal_description block
_exptl_crystal_F_000 864
_exptl_crystal_size_max 0.4
_exptl_crystal_size_mid 0.3
_exptl_crystal_size_min 0.2
_refine_diff_density_max 0.228
_refine_diff_density_min -0.154
_refine_diff_density_rms 0.034
_refine_ls_extinction_method none
_refine_ls_goodness_of_fit_ref 1.104
_refine_ls_hydrogen_treatment refall
_refine_ls_matrix_type full
_refine_ls_number_parameters 157
_refine_ls_number_reflns 1916
_refine_ls_number_restraints 0
_refine_ls_restrained_S_all 1.104
_refine_ls_R_factor_all 0.0421
_refine_ls_R_factor_gt 0.0345
_refine_ls_shift/su_max 0.000
_refine_ls_shift/su_mean 0.000
_refine_ls_structure_factor_coef Fsqd
_refine_ls_weighting_details 'calc w=1/[\s^2^(Fo^2^)+(0.0568P)^2^+0.3740P] where P=(Fo^2^+2Fc^2^)/3'
_refine_ls_weighting_scheme calc
_refine_ls_wR_factor_gt 0.1006
_refine_ls_wR_factor_ref 0.1059
_reflns_number_gt 1543
_reflns_number_total 1916
_reflns_threshold_expression >2\s(I)
_cod_data_source_file 35-dnba_C2c_300K_X-ray_disordered_CIF.cif
_cod_data_source_block 35-dnba_300k
_cod_original_sg_symbol_H-M C2/c
_cod_database_code 4510616

loop_
_symmetry_equiv_pos_as_xyz
'x, y, z'
'-x, y, -z+1/2'
'x+1/2, y+1/2, z'
'-x+1/2, y+1/2, -z+1/2'
'-x, -y, -z'
'x, -y, z-1/2'
'-x+1/2, -y+1/2, -z'
'x+1/2, -y+1/2, z-1/2'

loop_
_atom_site_label
_atom_site_type_symbol
_atom_site_fract_x
_atom_site_fract_y
_atom_site_fract_z
_atom_site_U_iso_or_equiv
_atom_site_adp_type
_atom_site_occupancy
_atom_site_symmetry_multiplicity
_atom_site_calc_flag
_atom_site_refinement_flags
H1 H 0.0567(8) 0.0809(18) 0.1985(16) 0.049(4) Uiso 1 1 d .
H3 H 0.1937(8) 0.3050(16) 0.5423(16) 0.049(4) Uiso 1 1 d .
H2 H 0.1086(7) 0.5179(17) 0.1516(17) 0.047(4) Uiso 1 1 d .
H41 H 0.2193(13) 0.756(3) 0.367(3) 0.060(6) Uiso 0.72 1 d P
H42 H 0.251(4) 0.660(8) 0.606(7) 0.062(16) Uiso 0.28 1 d P
O6 O 0.17148(6) 0.04674(12) 0.60258(12) 0.0673(3) Uani 1 1 d .
O1 O 0.23077(6) 0.57872(12) 0.55199(11) 0.0589(3) Uani 1 1 d .
O4 O 0.03533(6) 0.39985(13) -0.07821(10) 0.0646(3) Uani 1 1 d .
O2 O 0.19523(6) 0.67933(11) 0.32648(11) 0.0588(3) Uani 1 1 d .
N1 N 0.02744(6) 0.30338(14) 0.00414(12) 0.0498(3) Uani 1 1 d .
O3 O -0.01862(5) 0.21007(15) -0.03020(12) 0.0735(4) Uani 1 1 d .
O5 O 0.10163(8) -0.07338(13) 0.41801(14) 0.0843(4) Uani 1 1 d .
N2 N 0.13357(6) 0.03975(13) 0.47476(14) 0.0531(3) Uani 1 1 d .
C4 C 0.08148(7) 0.17080(14) 0.23904(14) 0.0439(3) Uani 1 1 d .
C7 C 0.19781(7) 0.57287(14) 0.41865(13) 0.0433(3) Uani 1 1 d .
C1 C 0.15773(6) 0.43283(13) 0.35526(13) 0.0400(3) Uani 1 1 d .
C3 C 0.12627(6) 0.17632(13) 0.38259(14) 0.0424(3) Uani 1 1 d .
C5 C 0.07608(6) 0.30126(14) 0.15631(13) 0.0420(3) Uani 1 1 d .
C6 C 0.11369(6) 0.43146(14) 0.21022(14) 0.0417(3) Uani 1 1 d .
C2 C 0.16401(7) 0.30485(14) 0.44313(14) 0.0414(3) Uani 1 1 d .

loop_
_atom_site_aniso_label
_atom_site_aniso_U_11
_atom_site_aniso_U_22
_atom_site_aniso_U_33
_atom_site_aniso_U_23
_atom_site_aniso_U_13
_atom_site_aniso_U_12
O6 0.0823(8) 0.0591(6) 0.0556(6) 0.0149(5) 0.0191(6) 0.0015(5)
O1 0.0737(7) 0.0520(6) 0.0439(5) -0.0055(4) 0.0127(5) -0.0193(5)
O4 0.0737(7) 0.0697(7) 0.0434(5) 0.0043(5) 0.0126(5) -0.0023(5)
O2 0.0774(7) 0.0398(5) 0.0509(6) 0.0011(4) 0.0131(5) -0.0137(5)
N1 0.0456(6) 0.0578(7) 0.0435(6) -0.0069(5) 0.0129(5) -0.0028(5)
O3 0.0551(6) 0.0945(9) 0.0611(6) -0.0114(6) 0.0090(5) -0.0257(6)
O5 0.1197(11) 0.0479(6) 0.0791(8) 0.0040(5) 0.0282(8) -0.0279(7)
N2 0.0649(7) 0.0410(6) 0.0580(7) 0.0041(5) 0.0279(6) -0.0027(5)
C4 0.0453(7) 0.0407(6) 0.0489(7) -0.0073(5) 0.0210(5) -0.0071(5)
C7 0.0494(7) 0.0385(6) 0.0412(6) -0.0012(5) 0.0152(5) -0.0031(5)
C1 0.0421(6) 0.0369(6) 0.0419(6) -0.0025(5) 0.0162(5) -0.0012(5)
C3 0.0479(7) 0.0367(6) 0.0474(7) 0.0020(5) 0.0229(5) -0.0004(5)
C5 0.0398(6) 0.0465(6) 0.0398(6) -0.0045(5) 0.0146(5) -0.0015(5)
C6 0.0447(7) 0.0388(6) 0.0424(6) 0.0012(5) 0.0167(5) -0.0001(5)
C2 0.0436(6) 0.0412(6) 0.0397(6) -0.0015(5) 0.0153(5) -0.0002(5)

loop_
_atom_type_symbol
_atom_type_description
_atom_type_scat_dispersion_real
_atom_type_scat_dispersion_imag
_atom_type_scat_source
C C 0.0033 0.0016 'International Tables Vol C Tables 4.2.6.8 and 6.1.1.4'
H H 0.0000 0.0000 'International Tables Vol C Tables 4.2.6.8 and 6.1.1.4'
N N 0.0061 0.0033 'International Tables Vol C Tables 4.2.6.8 and 6.1.1.4'
O O 0.0106 0.0060 'International Tables Vol C Tables 4.2.6.8 and 6.1.1.4'

loop_
_geom_angle_atom_site_label_1
_geom_angle_atom_site_label_2
_geom_angle_atom_site_label_3
_geom_angle
O4 N1 O3 124.46(12)
O4 N1 C5 117.79(11)
O3 N1 C5 117.74(11)
O5 N2 O6 124.13(12)
O5 N2 C3 117.60(12)
O6 N2 C3 118.27(11)
C5 C4 C3 116.69(11)
O1 C7 O2 125.16(11)
O1 C7 C1 119.42(11)
O2 C7 C1 115.42(11)
C2 C1 C6 120.38(11)
C2 C1 C7 119.43(11)
C6 C1 C7 120.19(11)
C2 C3 C4 122.77(11)
C2 C3 N2 118.74(11)
C4 C3 N2 118.49(11)
C6 C5 C4 122.92(12)
C6 C5 N1 118.12(11)
C4 C5 N1 118.95(11)
C5 C6 C1 118.61(11)
C3 C2 C1 118.59(11)

loop_
_geom_bond_atom_site_label_1
_geom_bond_atom_site_label_2
_geom_bond_distance
O6 N2 1.2172(16)
O1 C7 1.2368(16)
O4 N1 1.2165(16)
O2 C7 1.2814(15)
N1 O3 1.2171(15)
N1 C5 1.4701(16)
O5 N2 1.2106(16)
N2 C3 1.4683(16)
C4 C5 1.3772(18)
C4 C3 1.3801(18)
C7 C1 1.4874(17)
C1 C2 1.3858(17)
C1 C6 1.3858(17)
C3 C2 1.3786(18)
C5 C6 1.3765(17)
